data_4510842
loop_
_publ_author_name
'Thomas, Lynne H.'
'Cheung, Elaine'
'Jones, Andrew O. F.'
'Kallay, Andras A.'
'Lem\'ee-Cailleau, Marie-H\'el\`ene'
'McIntyre, Garry J.'
'Wilson, Chick C.'

_publ_section_title
;
 4-Phenoxyphenol: A Porous Molecular Material
;
_journal_issue 4
_journal_name_full 'Crystal Growth &amp; Design'
_journal_page_first 1746
_journal_paper_doi 10.1021/cg200998u
_journal_volume 12
_journal_year 2012
_chemical_formula_sum 'C12 H10 O2'
_chemical_formula_weight 186.2
_chemical_name_systematic
;
 4-phenoxyphenol methanol clathrate
;
_space_group_IT_number 148
_symmetry_cell_setting trigonal
_symmetry_space_group_name_Hall '-R 3'
_symmetry_space_group_name_H-M 'R -3 :H'
_atom_sites_solution_hydrogens difmap
_atom_sites_solution_primary direct
_atom_sites_solution_secondary difmap
_audit_creation_date 2011-07-19T10:53:19-00:00
_audit_creation_method 'WinGX routine CIF_UPDATE'
_cell_angle_alpha 90
_cell_angle_beta 90
_cell_angle_gamma 120
_cell_formula_units_Z 18
_cell_length_a 29.0220(12)
_cell_length_b 29.0220(12)
_cell_length_c 5.8586(12)
_cell_measurement_temperature 100(2)
_cell_volume 4273.5(9)
_computing_cell_refinement 'HKL Scalepack (Otwinowski & Minor 1997)'
_computing_data_collection 'Collect (Bruker AXS BV, 1997-2004)'
_computing_data_reduction 'HKL Denzo and Scalepack (Otwinowski & Minor 1997)'
_computing_structure_refinement 'SHELXL-97 (Sheldrick, 2008)'
_computing_structure_solution 'SHELXS-97 (Sheldrick, 2008)'
_diffrn_ambient_temperature 100(2)
_diffrn_measured_fraction_theta_full 0.999
_diffrn_measured_fraction_theta_max 0.999
_diffrn_measurement_device_type KappaCCD
_diffrn_measurement_method 'CCD; rotation images'
_diffrn_radiation_monochromator graphite
_diffrn_radiation_type MoK\a
_diffrn_radiation_wavelength 0.71073
_diffrn_reflns_av_R_equivalents 0.0821
_diffrn_reflns_av_unetI/netI 0.0726
_diffrn_reflns_limit_h_max 40
_diffrn_reflns_limit_h_min -40
_diffrn_reflns_limit_k_max 40
_diffrn_reflns_limit_k_min -40
_diffrn_reflns_limit_l_max 8
_diffrn_reflns_limit_l_min -8
_diffrn_reflns_number 19415
_diffrn_reflns_theta_full 30.05
_diffrn_reflns_theta_max 30.05
_diffrn_reflns_theta_min 1.4
_exptl_absorpt_coefficient_mu 0.088
_exptl_absorpt_correction_type none
_exptl_crystal_density_diffrn 1.302
_exptl_crystal_density_method 'not measured'
_exptl_crystal_F_000 1764
_platon_squeeze_details
;
;
_refine_diff_density_max 0.217
_refine_diff_density_min -0.25
_refine_diff_density_rms 0.049
_refine_ls_extinction_method none
_refine_ls_goodness_of_fit_ref 1.067
_refine_ls_hydrogen_treatment refall
_refine_ls_matrix_type full
_refine_ls_number_parameters 167
_refine_ls_number_reflns 2781
_refine_ls_number_restraints 0
_refine_ls_restrained_S_all 1.067
_refine_ls_R_factor_all 0.1268
_refine_ls_R_factor_gt 0.0651
_refine_ls_shift/su_max 0
_refine_ls_shift/su_mean 0
_refine_ls_structure_factor_coef Fsqd
_refine_ls_weighting_details 'calc w=1/[\s^2^(Fo^2^)+(0.0406P)^2^+2.7319P] where P=(Fo^2^+2Fc^2^)/3'
_refine_ls_weighting_scheme calc
_refine_ls_wR_factor_ref 0.1237
_reflns_number_gt 1706
_reflns_number_total 2781
_reflns_threshold_expression >2\s(I)
_cod_data_source_file 4phenoxy_MeOH_100K_final.cif
_cod_data_source_block 4phenoxy_MeOH
_cod_original_sg_symbol_H-M R-3
_cod_database_code 4510842

loop_
_symmetry_equiv_pos_as_xyz
'x, y, z'
'-y, x-y, z'
'-x+y, -x, z'
'x+2/3, y+1/3, z+1/3'
'-y+2/3, x-y+1/3, z+1/3'
'-x+y+2/3, -x+1/3, z+1/3'
'x+1/3, y+2/3, z+2/3'
'-y+1/3, x-y+2/3, z+2/3'
'-x+y+1/3, -x+2/3, z+2/3'
'-x, -y, -z'
'y, -x+y, -z'
'x-y, x, -z'
'-x+2/3, -y+1/3, -z+1/3'
'y+2/3, -x+y+1/3, -z+1/3'
'x-y+2/3, x+1/3, -z+1/3'
'-x+1/3, -y+2/3, -z+2/3'
'y+1/3, -x+y+2/3, -z+2/3'
'x-y+1/3, x+2/3, -z+2/3'

loop_
_atom_site_label
_atom_site_type_symbol
_atom_site_fract_x
_atom_site_fract_y
_atom_site_fract_z
_atom_site_U_iso_or_equiv
_atom_site_adp_type
_atom_site_occupancy
_atom_site_symmetry_multiplicity
_atom_site_calc_flag
H7 H -0.1704(7) -0.1660(7) 0.152(3) 0.028(5) Uiso 1 1 d
H2 H -0.3283(7) -0.2040(7) 0.471(3) 0.025(5) Uiso 1 1 d
H6 H -0.2946(7) -0.2325(7) -0.177(3) 0.030(5) Uiso 1 1 d
H5 H -0.3750(7) -0.3112(7) -0.189(3) 0.030(5) Uiso 1 1 d
H10 H -0.1923(7) -0.0818(8) -0.492(3) 0.034(5) Uiso 1 1 d
H4 H -0.4353(8) -0.3396(8) 0.127(3) 0.034(5) Uiso 1 1 d
H8 H -0.1027(7) -0.1283(7) -0.120(3) 0.028(5) Uiso 1 1 d
H3 H -0.4107(8) -0.2840(7) 0.450(3) 0.032(5) Uiso 1 1 d
H11 H -0.2606(8) -0.1194(8) -0.209(3) 0.039(5) Uiso 1 1 d
H9 H -0.0764(9) -0.0835(9) -0.483(3) 0.052(7) Uiso 1 1 d
O1 O -0.10391(5) -0.07715(5) -0.4988(2) 0.0261(3) Uani 1 1 d
O2 O -0.25716(5) -0.16455(5) 0.17732(19) 0.0279(3) Uani 1 1 d
C4 C -0.22036(7) -0.14569(7) -0.0014(3) 0.0239(4) Uani 1 1 d
C1 C -0.14228(7) -0.10159(6) -0.3314(3) 0.0225(4) Uani 1 1 d
C7 C -0.30507(7) -0.21138(7) 0.1474(3) 0.0222(4) Uani 1 1 d
C3 C -0.17444(7) -0.14858(7) 0.0215(3) 0.0247(4) Uani 1 1 d
C5 C -0.22790(7) -0.12133(7) -0.1898(3) 0.0262(4) Uani 1 1 d
C6 C -0.18879(7) -0.09949(7) -0.3564(3) 0.0251(4) Uani 1 1 d
C2 C -0.13484(7) -0.12634(7) -0.1436(3) 0.0249(4) Uani 1 1 d
C8 C -0.33937(7) -0.22672(7) 0.3329(3) 0.0254(4) Uani 1 1 d
C10 C -0.40160(8) -0.30559(8) 0.1300(3) 0.0294(4) Uani 1 1 d
C12 C -0.31850(7) -0.24251(7) -0.0469(3) 0.0242(4) Uani 1 1 d
C11 C -0.36699(8) -0.28987(7) -0.0530(3) 0.0284(4) Uani 1 1 d
C9 C -0.38756(7) -0.27361(7) 0.3225(3) 0.0285(4) Uani 1 1 d

loop_
_atom_site_aniso_label
_atom_site_aniso_U_11
_atom_site_aniso_U_22
_atom_site_aniso_U_33
_atom_site_aniso_U_23
_atom_site_aniso_U_13
_atom_site_aniso_U_12
O1 0.0241(7) 0.0266(7) 0.0290(7) 0.0033(5) 0.0047(5) 0.0137(6)
O2 0.0238(7) 0.0262(7) 0.0264(7) -0.0044(5) 0.0034(5) 0.0071(6)
C4 0.0229(9) 0.0206(9) 0.0249(9) -0.0043(7) 0.0010(7) 0.0085(8)
C1 0.0232(9) 0.0166(8) 0.0256(9) -0.0024(7) 0.0002(7) 0.0083(7)
C7 0.0213(9) 0.0209(9) 0.0264(9) 0.0011(7) -0.0017(7) 0.0121(7)
C3 0.0269(10) 0.0224(9) 0.0249(9) -0.0011(7) -0.0026(8) 0.0122(8)
C5 0.0234(10) 0.0271(10) 0.0307(10) -0.0029(8) -0.0033(8) 0.0145(8)
C6 0.0256(10) 0.0254(10) 0.0253(9) 0.0004(8) -0.0015(8) 0.0134(8)
C2 0.0239(10) 0.0233(9) 0.0296(10) -0.0028(7) -0.0033(8) 0.0134(8)
C8 0.0294(10) 0.0269(10) 0.0233(9) 0.0025(8) 0.0006(8) 0.0167(8)
C10 0.0271(10) 0.0214(10) 0.0367(11) 0.0038(8) -0.0059(8) 0.0099(9)
C12 0.0270(10) 0.0252(10) 0.0236(9) 0.0004(8) -0.0001(8) 0.0156(8)
C11 0.0323(11) 0.0245(10) 0.0282(10) -0.0040(8) -0.0078(8) 0.0142(9)
C9 0.0269(10) 0.0294(10) 0.0294(10) 0.0073(8) 0.0026(8) 0.0141(9)

loop_
_atom_type_symbol
_atom_type_description
_atom_type_scat_dispersion_real
_atom_type_scat_dispersion_imag
_atom_type_scat_source
C C 0.0033 0.0016 'International Tables Vol C Tables 4.2.6.8 and 6.1.1.4'
H H 0 0 'International Tables Vol C Tables 4.2.6.8 and 6.1.1.4'
O O 0.0106 0.006 'International Tables Vol C Tables 4.2.6.8 and 6.1.1.4'

loop_
_geom_angle_atom_site_label_1
_geom_angle_atom_site_label_2
_geom_angle_atom_site_label_3
_geom_angle
C1 O1 H9 112.7(13)
C7 O2 C4 119.01(13)
C3 C4 C5 120.74(16)
C3 C4 O2 118.32(15)
C5 C4 O2 120.78(16)
O1 C1 C2 122.22(16)
O1 C1 C6 116.98(15)
C2 C1 C6 120.79(16)
C12 C7 O2 124.17(15)
C12 C7 C8 120.82(17)
O2 C7 C8 114.98(15)
C4 C3 C2 120.15(17)
C4 C3 H7 119.2(11)
C2 C3 H7 120.7(11)
C4 C5 C6 119.46(17)
C4 C5 H11 121.5(11)
C6 C5 H11 119.0(11)
C5 C6 C1 119.80(16)
C5 C6 H10 122.3(11)
C1 C6 H10 117.8(11)
C1 C2 C3 119.05(17)
C1 C2 H8 123.1(11)
C3 C2 H8 117.8(10)
C9 C8 C7 119.45(17)
C9 C8 H2 121.6(10)
C7 C8 H2 119.0(10)
C11 C10 C9 119.25(18)
C11 C10 H4 120.8(11)
C9 C10 H4 119.9(11)
C7 C12 C11 118.82(17)
C7 C12 H6 121.5(11)
C11 C12 H6 119.6(11)
C10 C11 C12 121.02(18)
C10 C11 H5 121.9(11)
C12 C11 H5 117.1(11)
C8 C9 C10 120.63(18)
C8 C9 H3 119.0(11)
C10 C9 H3 120.4(11)

loop_
_geom_bond_atom_site_label_1
_geom_bond_atom_site_label_2
_geom_bond_distance
O1 C1 1.384(2)
O1 H9 0.91(2)
O2 C7 1.386(2)
O2 C4 1.397(2)
C4 C3 1.383(2)
C4 C5 1.386(2)
C1 C2 1.389(2)
C1 C6 1.389(2)
C7 C12 1.383(2)
C7 C8 1.388(2)
C3 C2 1.390(2)
C3 H7 0.954(18)
C5 C6 1.387(3)
C5 H11 0.99(2)
C6 H10 0.977(19)
C2 H8 0.974(19)
C8 C9 1.382(3)
C8 H2 0.990(17)
C10 C11 1.382(3)
C10 C9 1.386(3)
C10 H4 0.982(19)
C12 C11 1.392(3)
C12 H6 0.972(18)
C11 H5 0.966(18)
C9 H3 0.950(18)

loop_
_platon_squeeze_void_nr
_platon_squeeze_void_average_x
_platon_squeeze_void_average_y
_platon_squeeze_void_average_z
_platon_squeeze_void_volume
_platon_squeeze_void_count_electrons
_platon_squeeze_void_content
1 0.000 0.000 0.000 60 18 ' '
2 0.333 0.667 0.667 61 18 ' '
3 0.667 0.333 0.333 61 18 ' '
